data_2004745
loop_
_publ_author_name
'Feeder, N.'
'Jones, W.'

_publ_section_title
;
 Structures of Five \w-Phthalimidoaliphatic Carboxylic Acids
;
_journal_issue 4
_journal_name_full 'Acta Crystallographica Section C'
_journal_page_first 913
_journal_page_last 919
_journal_paper_doi 10.1107/S010827019501626X
_journal_volume 52
_journal_year 1996
_chemical_formula_sum 'C13 H13 N O4'
_chemical_formula_weight 247.1
_space_group_IT_number 14
_space_group_name_Hall '-P 2yn'
_space_group_name_H-M_alt 'P 1 21/n 1'
_symmetry_cell_setting monoclinic
_symmetry_space_group_name_Hall '-P 2yn'
_symmetry_space_group_name_H-M 'P 1 21/n 1'
_atom_type_scat_source IntTabIV
_cell_angle_alpha 90
_cell_angle_beta 95.18(3)
_cell_angle_gamma 90
_cell_formula_units_Z 4
_cell_length_a 6.574(4)
_cell_length_b 4.899(2)
_cell_length_c 37.413(13)
_cell_measurement_reflns_used 25
_cell_measurement_temperature 295
_cell_measurement_theta_max 14
_cell_measurement_theta_min 9
_cell_volume 1200.0(10)
_diffrn_measurement_device 'Enraf-Nonius CAD-4'
_diffrn_measurement_method \w/2\q
_diffrn_radiation_type Mo
_diffrn_radiation_wavelength 0.71069
_diffrn_reflns_av_R_equivalents 0.05
_diffrn_reflns_limit_h_max 7
_diffrn_reflns_limit_h_min -7
_diffrn_reflns_limit_k_max 5
_diffrn_reflns_limit_k_min 0
_diffrn_reflns_limit_l_max 44
_diffrn_reflns_limit_l_min 0
_diffrn_reflns_number 2388
_diffrn_reflns_theta_max 25
_diffrn_standards_decay_% 0
_diffrn_standards_interval_count 100
_diffrn_standards_interval_time 60
_diffrn_standards_number 2
_exptl_absorpt_coefficient_mu 0.102
_exptl_absorpt_correction_type none
_exptl_crystal_colour White
_exptl_crystal_density_diffrn 1.37
_exptl_crystal_description Plate
_exptl_crystal_F_000 520
_exptl_crystal_size_max 0.5
_exptl_crystal_size_mid 0.3
_exptl_crystal_size_min 0.1
_refine_diff_density_max 0.26
_refine_diff_density_min -0.25
_refine_ls_extinction_method none
_refine_ls_goodness_of_fit_obs 1.595
_refine_ls_hydrogen_treatment 'see text'
_refine_ls_number_parameters 168
_refine_ls_number_reflns 891
_refine_ls_R_factor_obs 0.072
_refine_ls_shift/esd_max 0.075
_refine_ls_structure_factor_coef F
_refine_ls_weighting_scheme unit
_refine_ls_wR_factor_obs 0.072
_reflns_number_observed 891
_reflns_number_total 2365
_reflns_observed_criterion F>3\s(F)
_cod_data_source_file hu1020.cif
_cod_data_source_block hu1020d
_cod_original_cell_volume 1200(1)
_cod_original_sg_symbol_H-M 'P 21/n'
_cod_original_formula_sum 'C13 H13 N1 O4'
_cod_database_code 2004745

loop_
_space_group_symop_id
_space_group_symop_operation_xyz
1 x,y,z
2 -x+1/2,y+1/2,-z+1/2
3 -x,-y,-z
4 x+1/2,-y+1/2,z+1/2

loop_
_atom_site_aniso_label
_atom_site_aniso_U_11
_atom_site_aniso_U_22
_atom_site_aniso_U_33
_atom_site_aniso_U_12
_atom_site_aniso_U_13
_atom_site_aniso_U_23
C(1) .031(4) .037(5) .051(5) -.006(4) -.001(3) .001(4)
C(2) .046(5) .065(7) .051(5) -.001(5) .003(4) -.007(5)
C(3) .055(5) .058(6) .044(5) .001(6) -.009(4) .002(5)
C(4) .051(5) .059(6) .060(5) -.009(6) -.011(4) .008(6)
C(5) .043(5) .076(7) .048(5) -.012(6) .003(4) .000(5)
C(6) .033(4) .056(6) .039(4) -.005(5) -.003(3) .004(4)
C(7) .044(5) .074(7) .055(5) -.003(5) .003(4) -.009(5)
C(8) .045(5) .067(7) .044(4) -.006(5) .002(4) .004(5)
C(9) .060(5) .054(6) .047(5) -.003(5) -.006(4) -.011(5)
C(1O) .048(5) .057(6) .046(5) .000(5) -.008(4) -.001(4)
C(11) .047(4) .048(6) .047(5) -.006(5) -.010(4) -.004(4)
C(12) .048(5) .061(6) .046(5) .002(5) -.014(4) -.006(5)
C(13) .049(5) .067(7) .043(5) -.002(5) -.003(4) -.006(5)
N(1) .048(4) .061(5) .044(4) -.005(4) -.009(3) -.008(4)
0(7) .062(4) .146(7) .060(4) -.015(5) .024(3) -.035(5)
0(8) .061(4) .086(5) .067(4) -.023(4) .013(3) -.005(4)
0(130) .078(4) .092(5) .062(4) -.009(4) .014(3) -.029(4)
0(131) .070(4) .102(6) .076(4) -.011(5) .024(3) -.036(4)

loop_
_atom_site_label
_atom_site_fract_x
_atom_site_fract_y
_atom_site_fract_z
_atom_site_U_iso_or_equiv
N(1) .3410(10) .1679(16) .1404(2) .051(4)
O(7) .6175(9) .2728(17) .1095(2) .089(5)
O(8) .1130(9) .1597(15) .1837(2) .071(4)
O(130) -.2698(9) -.3469(16) -.0046(2) .077(4)
O(131) -.4921(9) -.2720(16) .0345(2) .083(5)
C(1) .4080(10) .4553(17) .1884(2) .040(5)
C(2) .4029(12) .6068(19) .2195(2) .054(6)
C(3) .5637(12) .7890(19) .2277(2) .052(5)
C(4) .7141(12) .828(2) .2048(2) .057(5)
C(5) .7183(12) .673(2) .1736(2) .056(6)
C(6) .5618(11) .4928(18) .1659(2) .043(5)
C(7) .5236(12) .301(2) .1350(2) .053(6)
C(8) .2648(12) .2483(19) .1722(2) .052(5)
C(9) .2468(12) -.0358(19) .1160(2) .054(5)
C(10) .0865(12) .0904(19) .0882(2) .050(5)
C(11) -.0342(11) -.1266(18) .0670(2) .047(5)
C(12) -.1921(12) -.0043(19) .0397(2) .052(5)
C(13) -.3267(12) -.217(2) .0218(2) .013(6)
H(2) .2803(12) .5852(19) .2366(2) ?
H(3) .5703(12) .9021(19) .2525(2) ?
H(4) .8304(12) .9809(20) .2112(2) ?
H(5) .8400(12) .6952(21) .1562(2) ?
H(91) .3643(12) -.1321(19) .1020(2) ?
H(92) .1731(12) -.1872(19) .1314(2) ?
H(101) .1636(12) .2162(19) .0699(2) ?
H(102) -.0171(12) .2148(19) .1021(2) ?
H(111) .0694(11) -.2506(18) .0532(2) ?
H(112) -.1107(11) -.2528(18) .0854(2) ?
H(121) -.1149(12) .1023(19) .0196(2) ?
H(122) -.2850(12) .1380(19) .0531(2) ?

loop_
_geom_angle_atom_site_label_1
_geom_angle_atom_site_label_2
_geom_angle_atom_site_label_3
_geom_angle
_geom_angle_publ_flag
C(8) N(1) C(7) 112.0(8) no
C(9) N(1) C(7) 123.4(8) no
C(9) N(1) C(8) 124.5(8) no
C(8) C(1) C(6) 108.3(8) no
C(2) C(1) C(6) 121.0(8) no
C(2) C(1) C(8) 130.6(8) no
C(3) C(2) C(1) 116.9(8) no
C(2) C(3) C(4) 121.6(9) no
C(3) C(4) C(5) 120.9(9) no
C(4) C(5) C(6) 117.2(8) no
C(1) C(6) C(7) 107.9(8) no
C(5) C(6) C(7) 129.9(8) no
C(5) C(6) C(1) 122.2(9) no
C(6) C(7) N(1) 105.4(8) no
O(7) C(7) N(1) 125.4(8) no
O(7) C(7) C(6) 129.0(9) no
C(1) C(8) N(1) 106.3(8) no
O(8) C(8) N(1) 125.4(8) no
O(8) C(8) C(1) 128.3(8) no
C(10) C(9) N(1) 112.0(7) no
C(9) C(10) C(11) 111.5(7) no
C(10) C(11) C(12) 111.8(8) no
C(13) C(12) C(11) 111.8(8) no
O(131) C(13) C(12) 118.8(8) no
C(12) C(13) O(130) 120.0(8) no
O(131) C(13) O(130) 121.2(8) no
C(10) C(9) H(92) 108.8(6) no
H(121) C(12) C(13) 108.8(6) no
C(10) C(11) H(112) 108.9(5) no
H(2) C(2) C(1) 121.6(5) no
C(11) C(12) H(121) 109.0(6) no
C(11) C(12) H(122) 108.8(6) no
H(2) C(2) C(3) 121.5(6) no
H(5) C(5) C(4) 121.4(6) no
H(3) C(3) C(4) 119.2(6) no
C(2) C(3) H(3) 119.2(6) no
H(5) C(5) C(6) 121.4(6) no
H(101) C(10) C(9) 108.9(6) no
H(91) C(9) N(1) 108.8(5) no
H(92) C(9) N(1) 108.8(5) no
H(92) C(9) H(91) 109.5 no
C(10) C(9) H(91) 108.8(6) no
H(101) C(10) C(11) 109.0(5) no
H(102) C(10) C(9) 109.0(6) no
H(102) C(10) C(11) 109.0(5) no
H(102) C(10) H(101) 109.5 no
H(111) C(11) C(12) 108.8(6) no
H(112) C(11) C(12) 109.0(6) no
H(112) C(11) H(111) 109.5 no
C(10) C(11) H(111) 108.9(5) no
H(122) C(12) C(13) 108.9(6) no
H(122) C(12) H(121) 109.5 no

loop_
_geom_bond_atom_site_label_1
_geom_bond_atom_site_label_2
_geom_bond_distance
_geom_bond_publ_flag
C(1) C(2) 1.382(12) no
C(2) C(3) 1.396(12) no
C(3) C(4) 1.378(11) no
C(4) C(5) 1.396(12) no
C(5) C(6) 1.368(12) no
C(6) C(1) 1.386(11) no
C(7) C(6) 1.494(13) no
C(7) N(1) 1.396(11) no
C(7) O(7) 1.190(11) no
C(8) C(1) 1.476(11) no
C(8) N(1) 1.388(11) no
C(8) O(8) 1.203(11) no
C(9) N(1) 1.453(11) no
C(9) C(10) 1.542(11) no
C(10) C(11) 1.508(12) no
C(11) C(12) 1.514(12) no
C(12) C(13) 1.486(13) no
C(13) O(130) 1.262(11) no
C(13) O(131) 1.254(10) no
H(2) C(2) 1.080 no
H(4) C(4) 1.080 no
H(91) C(9) 1.080 no
H(101) C(10) 1.080 no
H(111) C(11) 1.080 no
H(122) C(12) 1.080 no
H(5) C(5) 1.080 no
H(121) C(12) 1.080 no
H(92) C(9) 1.080 no
H(102) C(10) 1.080 no
H(112) C(11) 1.080 no
H(3) C(3) 1.080 no

loop_
_geom_torsion_atom_site_label_1
_geom_torsion_atom_site_label_2
_geom_torsion_atom_site_label_3
_geom_torsion_atom_site_label_4
_geom_torsion
_geom_torsion_publ_flag
C1 C6 C5 C4 -2.3 no
C1 C6 C5 H5 177.8 no
C2 C1 C6 C5 2.1 no
C2 C1 C6 C7 -179.9 no
C2 C1 C8 N1 178.2 no
C2 C1 C8 O8 -2.7 no
C3 C4 C5 C6 3.3 no
C3 C4 C5 H5 -176.8 no
C4 C3 C2 C1 3.7 no
C4 C3 C2 H2 -176.3 no
C5 C4 C3 C2 -4.2 no
C5 C4 C3 H3 175.8 no
C6 C1 C2 C3 -2.6 no
C6 C1 C2 H2 177.4 no
C6 C1 C8 N1 0.5 no
C6 C1 C8 O8 179.6 no
C7 C6 C5 C4 -179.8 no
C7 C6 C5 H5 0.2 no
C7 N1 C8 C1 1.3 no
C7 N1 C8 O8 -177.8 no
C7 N1 C9 C10 -93.9 no
C7 N1 C9 H91 26.5 no
C7 N1 C9 H92 145.7 no
C8 C1 C2 C3 180.0 no
C8 C1 C2 H2 0.0 no
C8 C1 C6 C5 180.0 no
C8 C1 C6 C7 -2.0 no
C8 N1 C7 C6 -2.5 no
C8 N1 C7 O7 -178.2 no
C8 N1 C9 C10 88.1 no
C8 N1 C9 H91 -151.6 no
C8 N1 C9 H92 -32.3 no
C9 N1 C7 C6 179.2 no
C9 N1 C7 O7 3.5 no
C9 N1 C8 C1 179.6 no
C9 N1 C8 O8 0.4 no
C12 C11 C10 C9 180.0 no
C12 C11 C10 H101 -59.8 no
C12 C11 C10 H102 59.6 no
C13 C12 C11 C10 -173.4 no
C13 C12 C11 H111 66.3 no
C13 C12 C11 H112 -53.0 no
H3 C3 C2 C1 -176.3 no
H3 C3 C2 H2 3.7 no
H4 C4 C3 C2 175.8 no
H4 C4 C3 H3 -4.2 no
H4 C4 C5 C6 -176.7 no
H4 C4 C5 H5 3.2 no
H91 C9 C10 C11 69.0 no
H91 C9 C10 H101 -51.3 no
H91 C9 C10 H102 -170.7 no
H92 C9 C10 C11 -50.3 no
H92 C9 C10 H101 -170.5 no
H92 C9 C10 H102 70.1 no
H111 C11 C10 C9 -59.8 no
H111 C11 C10 H101 60.5 no
H111 C11 C10 H102 -179.9 no
H112 C11 C10 C9 59.5 no
H112 C11 C10 H101 179.8 no
H112 C11 C10 H102 -60.8 no
H121 C12 C11 C10 66.2 no
H121 C12 C11 H111 -54.1 no
H121 C12 C11 H112 -173.4 no
H122 C12 C11 C10 -53.1 no
H122 C12 C11 H111 -173.5 no
H122 C12 C11 H112 67.3 no
N1 C7 C6 C1 2.7 no
N1 C7 C6 C5 -179.4 no
N1 C9 C10 C11 -170.7 no
N1 C9 C10 H101 69.0 no
N1 C9 C10 H102 -50.3 no
O7 C7 C6 C1 178.3 no
O7 C7 C6 C5 -3.9 no
O130 C13 C12 C11 -83.7 no
O130 C13 C12 H121 36.8 no
O130 C13 C12 H122 156.1 no
O131 C13 C12 C11 93.2 no
O131 C13 C12 H121 -146.3 no
O131 C13 C12 H122 -27.0 no
